data_4068439
loop_
_publ_author_name
'Kantchev, Eric Assen B.'
'Ying, Jackie Y.'

_publ_section_title
;
 Practical One-Pot, Three-Component Synthesis of N-Heterocyclic Carbene
 (NHC) Ligated Palladacycles Derived fromN,N-Dimethylbenzylamine
;
_journal_issue 1
_journal_name_full Organometallics
_journal_page_first 289
_journal_paper_doi 10.1021/om8008475
_journal_volume 28
_journal_year 2009
_chemical_formula_sum 'C36 H48 Cl N3 Pd'
_chemical_formula_weight 664.62
_chemical_name_systematic
; 
 ? 
;
_space_group_IT_number 61
_symmetry_cell_setting orthorhombic
_symmetry_space_group_name_Hall '-P 2ac 2ab'
_symmetry_space_group_name_H-M 'P b c a'
_atom_sites_solution_hydrogens geom
_atom_sites_solution_primary direct
_atom_sites_solution_secondary difmap
_audit_creation_method SHELXL-97
_cell_angle_alpha 90.00
_cell_angle_beta 90.00
_cell_angle_gamma 90.00
_cell_formula_units_Z 8
_cell_length_a 14.5682(5)
_cell_length_b 18.4516(7)
_cell_length_c 26.1633(10)
_cell_measurement_reflns_used 3756
_cell_measurement_temperature 243(2)
_cell_measurement_theta_max 20.02
_cell_measurement_theta_min 2.34
_cell_volume 7032.9(4)
_computing_cell_refinement 'Bruker SMART'
_computing_data_collection 'Bruker SMART'
_computing_data_reduction 'Bruker SAINT'
_computing_molecular_graphics 'Bruker SHELXTL'
_computing_publication_material 'Bruker SHELXTL'
_computing_structure_refinement 'SHELXL-97 (Sheldrick, 1997)'
_computing_structure_solution 'SHELXS-97 (Sheldrick, 1990)'
_diffrn_ambient_temperature 243(2)
_diffrn_measured_fraction_theta_full 1.000
_diffrn_measured_fraction_theta_max 1.000
_diffrn_measurement_device_type 'CCD area detector'
_diffrn_measurement_method 'phi and omega scans'
_diffrn_radiation_monochromator graphite
_diffrn_radiation_source 'fine-focus sealed tube'
_diffrn_radiation_type MoK\a
_diffrn_radiation_wavelength 0.71073
_diffrn_reflns_av_R_equivalents 0.0713
_diffrn_reflns_av_sigmaI/netI 0.0452
_diffrn_reflns_limit_h_max 12
_diffrn_reflns_limit_h_min -17
_diffrn_reflns_limit_k_max 21
_diffrn_reflns_limit_k_min -21
_diffrn_reflns_limit_l_max 30
_diffrn_reflns_limit_l_min -31
_diffrn_reflns_number 39455
_diffrn_reflns_theta_full 25.00
_diffrn_reflns_theta_max 25.00
_diffrn_reflns_theta_min 1.56
_exptl_absorpt_coefficient_mu 0.630
_exptl_absorpt_correction_T_max 0.9059
_exptl_absorpt_correction_T_min 0.8049
_exptl_absorpt_correction_type 'Sadabs, (Sheldrick 2001)'
_exptl_crystal_colour Colourless
_exptl_crystal_density_diffrn 1.255
_exptl_crystal_density_meas 0
_exptl_crystal_density_method 'not measured'
_exptl_crystal_description Block
_exptl_crystal_F_000 2784
_exptl_crystal_size_max 0.36
_exptl_crystal_size_mid 0.36
_exptl_crystal_size_min 0.16
_refine_diff_density_max 0.864
_refine_diff_density_min -0.539
_refine_diff_density_rms 0.070
_refine_ls_extinction_method none
_refine_ls_goodness_of_fit_ref 1.142
_refine_ls_hydrogen_treatment mixed
_refine_ls_matrix_type full
_refine_ls_number_parameters 380
_refine_ls_number_reflns 6181
_refine_ls_number_restraints 0
_refine_ls_restrained_S_all 1.142
_refine_ls_R_factor_all 0.0956
_refine_ls_R_factor_gt 0.0671
_refine_ls_shift/su_max 0.001
_refine_ls_shift/su_mean 0.000
_refine_ls_structure_factor_coef Fsqd
_refine_ls_weighting_details 'calc w=1/[\s^2^(Fo^2^)+(0.0615P)^2^+3.8664P] where P=(Fo^2^+2Fc^2^)/3'
_refine_ls_weighting_scheme calc
_refine_ls_wR_factor_gt 0.1374
_refine_ls_wR_factor_ref 0.1495
_reflns_number_gt 4536
_reflns_number_total 6181
_reflns_threshold_expression >2sigma(I)
_cod_data_source_file om8008475_si_002.cif
_cod_data_source_block 6420
_cod_depositor_comments
;
The following automatic conversions were performed:

'_symmetry_cell_setting' value 'Orthorhombic' changed to
'orthorhombic' according to
/home/saulius/struct/CIF-dictionaries/cif_core.dic dictionary named
'cif_core.dic' version 2.4.2 from 2011-04-26.

Automatic conversion script
Id: cif_fix_values 1715 2011-07-08 13:25:40Z adriana 
;
_cod_original_sg_symbol_H-M Pbca
_cod_database_code 4068439

loop_
_symmetry_equiv_pos_as_xyz
'x, y, z'
'-x+1/2, -y, z+1/2'
'-x, y+1/2, -z+1/2'
'x+1/2, -y+1/2, -z'
'-x, -y, -z'
'x-1/2, y, -z-1/2'
'x, -y-1/2, z-1/2'
'-x-1/2, y-1/2, z'

loop_
_atom_site_label
_atom_site_type_symbol
_atom_site_fract_x
_atom_site_fract_y
_atom_site_fract_z
_atom_site_U_iso_or_equiv
_atom_site_adp_type
_atom_site_occupancy
_atom_site_symmetry_multiplicity
_atom_site_calc_flag
_atom_site_refinement_flags
Pd1 Pd 0.47252(3) 0.05286(2) 0.637465(15) 0.05537(17) Uani 1 1 d .
Cl1 Cl 0.55566(10) 0.12323(10) 0.69898(6) 0.0843(5) Uani 1 1 d .
N1 N 0.3128(3) 0.0923(2) 0.70494(13) 0.0482(9) Uani 1 1 d .
N2 N 0.2962(3) 0.1400(2) 0.63029(13) 0.0520(10) Uani 1 1 d .
N3 N 0.5952(3) 0.0001(3) 0.6131(2) 0.0906(17) Uani 1 1 d .
C1 C 0.3538(3) 0.0980(3) 0.65842(18) 0.0455(11) Uani 1 1 d .
C2 C 0.2303(3) 0.1300(3) 0.70538(19) 0.0573(13) Uani 1 1 d .
H2 H 0.1892 0.1335 0.7329 0.069 Uiso 1 1 calc R
C3 C 0.2203(3) 0.1602(3) 0.65954(19) 0.0613(14) Uani 1 1 d .
H3 H 0.1713 0.1897 0.6489 0.074 Uiso 1 1 calc R
C4 C 0.3513(3) 0.0606(3) 0.75078(19) 0.0566(13) Uani 1 1 d .
C5 C 0.3811(4) 0.1079(3) 0.7896(2) 0.0663(15) Uani 1 1 d .
C6 C 0.4160(5) 0.0760(5) 0.8331(3) 0.102(2) Uani 1 1 d .
H6 H 0.4369 0.1059 0.8598 0.123 Uiso 1 1 calc R
C7 C 0.4211(6) 0.0038(6) 0.8388(3) 0.127(3) Uani 1 1 d .
H7 H 0.4459 -0.0155 0.8690 0.152 Uiso 1 1 calc R
C8 C 0.3907(6) -0.0423(4) 0.8010(3) 0.117(3) Uani 1 1 d .
H8 H 0.3951 -0.0928 0.8055 0.140 Uiso 1 1 calc R
C9 C 0.3532(4) -0.0140(3) 0.7559(2) 0.0780(17) Uani 1 1 d .
C10 C 0.3753(4) 0.1888(3) 0.7862(2) 0.0768(17) Uani 1 1 d .
H10 H 0.3622 0.2017 0.7502 0.092 Uiso 1 1 calc R
C11 C 0.2964(5) 0.2177(3) 0.8192(3) 0.096(2) Uani 1 1 d .
H11A H 0.2389 0.1970 0.8076 0.144 Uiso 1 1 calc R
H11B H 0.2938 0.2701 0.8164 0.144 Uiso 1 1 calc R
H11C H 0.3068 0.2043 0.8546 0.144 Uiso 1 1 calc R
C12 C 0.4645(5) 0.2266(4) 0.8017(3) 0.121(3) Uani 1 1 d .
H12A H 0.4733 0.2219 0.8383 0.181 Uiso 1 1 calc R
H12B H 0.4610 0.2776 0.7927 0.181 Uiso 1 1 calc R
H12C H 0.5158 0.2044 0.7839 0.181 Uiso 1 1 calc R
C13 C 0.3113(7) -0.0633(3) 0.7157(3) 0.110(3) Uani 1 1 d .
H13 H 0.3189 -0.0381 0.6825 0.132 Uiso 1 1 calc R
C14 C 0.2068(8) -0.0716(6) 0.7241(4) 0.202(6) Uani 1 1 d .
H14A H 0.1781 -0.0873 0.6925 0.302 Uiso 1 1 calc R
H14B H 0.1810 -0.0254 0.7344 0.302 Uiso 1 1 calc R
H14C H 0.1957 -0.1074 0.7506 0.302 Uiso 1 1 calc R
C15 C 0.3576(9) -0.1352(4) 0.7102(4) 0.191(6) Uani 1 1 d .
H15A H 0.4233 -0.1280 0.7066 0.286 Uiso 1 1 calc R
H15B H 0.3341 -0.1598 0.6802 0.286 Uiso 1 1 calc R
H15C H 0.3456 -0.1644 0.7403 0.286 Uiso 1 1 calc R
C16 C 0.3102(3) 0.1684(3) 0.57925(18) 0.0558(13) Uani 1 1 d .
C17 C 0.2470(4) 0.1490(3) 0.54117(19) 0.0643(15) Uani 1 1 d .
C18 C 0.2580(5) 0.1805(4) 0.4931(2) 0.0830(19) Uani 1 1 d .
H18 H 0.2180 0.1678 0.4664 0.100 Uiso 1 1 calc R
C19 C 0.3257(6) 0.2291(4) 0.4845(3) 0.096(2) Uani 1 1 d .
H19 H 0.3319 0.2498 0.4518 0.116 Uiso 1 1 calc R
C20 C 0.3850(5) 0.2488(4) 0.5221(3) 0.0837(18) Uani 1 1 d .
H20 H 0.4306 0.2835 0.5153 0.100 Uiso 1 1 calc R
C21 C 0.3793(4) 0.2183(3) 0.5709(2) 0.0647(14) Uani 1 1 d .
C22 C 0.1664(4) 0.0989(4) 0.5490(2) 0.0857(19) Uani 1 1 d .
H22 H 0.1745 0.0745 0.5825 0.103 Uiso 1 1 calc R
C23 C 0.0757(4) 0.1422(5) 0.5511(3) 0.120(3) Uani 1 1 d .
H23A H 0.0777 0.1759 0.5795 0.179 Uiso 1 1 calc R
H23B H 0.0247 0.1091 0.5556 0.179 Uiso 1 1 calc R
H23C H 0.0679 0.1689 0.5194 0.179 Uiso 1 1 calc R
C24 C 0.1594(6) 0.0396(4) 0.5076(3) 0.120(3) Uani 1 1 d .
H24A H 0.1445 0.0618 0.4750 0.180 Uiso 1 1 calc R
H24B H 0.1116 0.0054 0.5168 0.180 Uiso 1 1 calc R
H24C H 0.2176 0.0144 0.5048 0.180 Uiso 1 1 calc R
C25 C 0.4439(4) 0.2438(3) 0.6126(2) 0.0769(17) Uani 1 1 d .
H25 H 0.4448 0.2055 0.6391 0.092 Uiso 1 1 calc R
C26 C 0.4079(7) 0.3121(6) 0.6379(4) 0.171(5) Uani 1 1 d .
H26A H 0.4005 0.3498 0.6123 0.257 Uiso 1 1 calc R
H26B H 0.4512 0.3282 0.6637 0.257 Uiso 1 1 calc R
H26C H 0.3491 0.3021 0.6538 0.257 Uiso 1 1 calc R
C27 C 0.5423(4) 0.2551(5) 0.5958(3) 0.127(3) Uani 1 1 d .
H27A H 0.5649 0.2113 0.5796 0.191 Uiso 1 1 calc R
H27B H 0.5799 0.2664 0.6253 0.191 Uiso 1 1 calc R
H27C H 0.5450 0.2949 0.5716 0.191 Uiso 1 1 calc R
C28 C 0.4145(4) -0.0185(3) 0.5896(2) 0.0601(13) Uani 1 1 d .
C29 C 0.3252(4) -0.0401(3) 0.5863(2) 0.0727(16) Uani 1 1 d .
H29 H 0.2798 -0.0142 0.6041 0.087 Uiso 1 1 calc R
C30 C 0.2997(5) -0.1003(4) 0.5568(3) 0.092(2) Uani 1 1 d .
H30 H 0.2380 -0.1151 0.5559 0.110 Uiso 1 1 calc R
C31 C 0.3632(7) -0.1373(4) 0.5296(4) 0.121(3) Uani 1 1 d .
H31 H 0.3460 -0.1776 0.5099 0.145 Uiso 1 1 calc R
C32 C 0.4527(6) -0.1154(5) 0.5312(4) 0.138(3) Uani 1 1 d .
H32 H 0.4972 -0.1406 0.5122 0.165 Uiso 1 1 calc R
C33 C 0.4781(5) -0.0565(4) 0.5605(3) 0.093(2) Uani 1 1 d .
C34 C 0.5758(4) -0.0297(4) 0.5616(3) 0.113(3) Uani 1 1 d .
H34A H 0.6181 -0.0697 0.5541 0.136 Uiso 1 1 calc R
H34B H 0.5845 0.0080 0.5357 0.136 Uiso 1 1 calc R
C35 C 0.6773(4) 0.0460(5) 0.6094(3) 0.137(4) Uani 1 1 d .
H35A H 0.7291 0.0169 0.5985 0.206 Uiso 1 1 calc R
H35B H 0.6904 0.0671 0.6426 0.206 Uiso 1 1 calc R
H35C H 0.6666 0.0844 0.5849 0.206 Uiso 1 1 calc R
C36 C 0.6103(7) -0.0599(5) 0.6502(4) 0.174(5) Uani 1 1 d .
H36A H 0.6659 -0.0859 0.6412 0.261 Uiso 1 1 calc R
H36B H 0.5584 -0.0928 0.6492 0.261 Uiso 1 1 calc R
H36C H 0.6164 -0.0400 0.6844 0.261 Uiso 1 1 calc R

loop_
_atom_site_aniso_label
_atom_site_aniso_U_11
_atom_site_aniso_U_22
_atom_site_aniso_U_33
_atom_site_aniso_U_23
_atom_site_aniso_U_13
_atom_site_aniso_U_12
Pd1 0.0414(2) 0.0718(3) 0.0529(3) -0.0064(2) -0.00213(18) 0.0094(2)
Cl1 0.0547(8) 0.1268(14) 0.0714(10) -0.0178(9) -0.0135(7) -0.0061(9)
N1 0.045(2) 0.062(2) 0.038(2) -0.0019(19) 0.0008(18) 0.001(2)
N2 0.040(2) 0.077(3) 0.039(2) 0.001(2) 0.0035(17) 0.008(2)
N3 0.050(3) 0.112(4) 0.110(4) -0.027(4) -0.002(3) 0.026(3)
C1 0.036(2) 0.056(3) 0.045(3) -0.006(2) 0.000(2) -0.002(2)
C2 0.043(3) 0.085(4) 0.044(3) -0.009(3) 0.006(2) 0.002(3)
C3 0.045(3) 0.093(4) 0.046(3) 0.002(3) 0.006(2) 0.016(3)
C4 0.053(3) 0.071(4) 0.046(3) 0.008(3) 0.002(2) 0.004(3)
C5 0.057(3) 0.086(4) 0.056(3) -0.001(3) -0.010(3) -0.002(3)
C6 0.104(6) 0.139(7) 0.064(4) 0.001(4) -0.032(4) 0.018(5)
C7 0.131(7) 0.164(9) 0.085(6) 0.035(6) -0.018(5) 0.043(7)
C8 0.149(8) 0.096(6) 0.106(6) 0.030(5) 0.012(6) 0.045(5)
C9 0.097(5) 0.071(4) 0.066(4) 0.006(3) 0.016(3) 0.016(4)
C10 0.071(4) 0.089(4) 0.070(4) -0.011(3) -0.005(3) -0.017(3)
C11 0.092(5) 0.092(5) 0.103(5) -0.026(4) 0.001(4) -0.001(4)
C12 0.090(5) 0.131(6) 0.142(7) -0.058(6) 0.006(5) -0.040(5)
C13 0.185(9) 0.060(4) 0.085(5) -0.013(4) 0.034(5) -0.003(5)
C14 0.192(12) 0.216(12) 0.197(12) -0.121(10) 0.041(10) -0.076(10)
C15 0.343(17) 0.070(5) 0.159(9) -0.009(5) 0.054(10) 0.038(8)
C16 0.050(3) 0.077(4) 0.040(3) 0.008(3) 0.005(2) 0.019(3)
C17 0.053(3) 0.094(4) 0.047(3) 0.001(3) 0.004(3) 0.026(3)
C18 0.075(4) 0.127(6) 0.046(3) -0.003(4) 0.002(3) 0.028(4)
C19 0.100(5) 0.127(6) 0.062(4) 0.026(4) 0.014(4) 0.038(5)
C20 0.080(4) 0.095(5) 0.076(4) 0.020(4) 0.026(4) 0.012(4)
C21 0.055(3) 0.078(4) 0.061(4) 0.005(3) 0.015(3) 0.019(3)
C22 0.061(4) 0.137(6) 0.058(4) 0.006(4) -0.014(3) 0.002(4)
C23 0.062(4) 0.217(9) 0.080(5) 0.015(5) -0.002(4) 0.026(5)
C24 0.113(6) 0.151(7) 0.096(6) -0.017(5) -0.036(5) -0.020(5)
C25 0.070(4) 0.081(4) 0.080(4) 0.006(3) 0.013(3) -0.001(3)
C26 0.139(8) 0.175(9) 0.200(11) -0.100(8) -0.048(7) 0.025(8)
C27 0.070(5) 0.193(9) 0.118(6) 0.022(6) 0.015(4) -0.020(5)
C28 0.055(3) 0.063(3) 0.062(3) -0.013(3) 0.003(3) 0.004(3)
C29 0.072(4) 0.080(4) 0.066(4) -0.016(3) 0.002(3) -0.004(3)
C30 0.092(5) 0.090(5) 0.094(5) -0.013(4) 0.001(4) -0.026(4)
C31 0.124(7) 0.089(5) 0.151(8) -0.054(5) 0.001(6) -0.009(5)
C32 0.112(7) 0.118(6) 0.184(9) -0.082(7) 0.005(6) 0.021(6)
C33 0.074(4) 0.090(5) 0.115(6) -0.043(4) 0.005(4) 0.017(4)
C34 0.067(4) 0.142(7) 0.130(7) -0.073(5) 0.017(4) 0.018(4)
C35 0.043(3) 0.220(10) 0.149(7) -0.090(7) 0.006(4) 0.005(5)
C36 0.126(8) 0.177(10) 0.218(12) 0.048(8) -0.027(8) 0.083(7)

loop_
_atom_type_symbol
_atom_type_description
_atom_type_scat_dispersion_real
_atom_type_scat_dispersion_imag
_atom_type_scat_source
C C 0.0033 0.0016 'International Tables Vol C Tables 4.2.6.8 and 6.1.1.4'
H H 0.0000 0.0000 'International Tables Vol C Tables 4.2.6.8 and 6.1.1.4'
N N 0.0061 0.0033 'International Tables Vol C Tables 4.2.6.8 and 6.1.1.4'
Pd Pd -0.9988 1.0072 'International Tables Vol C Tables 4.2.6.8 and 6.1.1.4'
Cl Cl 0.1484 0.1585 'International Tables Vol C Tables 4.2.6.8 and 6.1.1.4'

loop_
_geom_angle_atom_site_label_1
_geom_angle_atom_site_label_2
_geom_angle_atom_site_label_3
_geom_angle
C1 Pd1 C28 94.61(19)
C1 Pd1 N3 176.9(2)
C28 Pd1 N3 82.4(2)
C1 Pd1 Cl1 91.56(13)
C28 Pd1 Cl1 171.41(16)
N3 Pd1 Cl1 91.40(15)
C1 N1 C2 110.4(4)
C1 N1 C4 127.1(4)
C2 N1 C4 122.0(4)
C1 N2 C3 110.2(4)
C1 N2 C16 128.2(4)
C3 N2 C16 121.3(4)
C35 N3 C34 108.1(6)
C35 N3 C36 110.5(6)
C34 N3 C36 110.2(7)
C35 N3 Pd1 116.0(4)
C34 N3 Pd1 106.4(4)
C36 N3 Pd1 105.5(5)
N2 C1 N1 104.9(4)
N2 C1 Pd1 128.6(3)
N1 C1 Pd1 126.4(3)
C3 C2 N1 107.3(4)
C2 C3 N2 107.2(4)
C9 C4 C5 122.7(5)
C9 C4 N1 119.4(5)
C5 C4 N1 117.9(5)
C6 C5 C4 116.5(6)
C6 C5 C10 119.6(6)
C4 C5 C10 123.9(5)
C7 C6 C5 122.3(7)
C6 C7 C8 121.1(7)
C7 C8 C9 119.9(7)
C4 C9 C8 117.5(7)
C4 C9 C13 121.3(6)
C8 C9 C13 121.1(7)
C5 C10 C12 113.1(6)
C5 C10 C11 110.8(5)
C12 C10 C11 109.1(5)
C15 C13 C9 114.5(8)
C15 C13 C14 111.7(8)
C9 C13 C14 111.0(6)
C21 C16 C17 122.3(5)
C21 C16 N2 119.3(5)
C17 C16 N2 118.1(5)
C18 C17 C16 117.3(6)
C18 C17 C22 117.9(5)
C16 C17 C22 124.7(5)
C19 C18 C17 120.7(6)
C18 C19 C20 121.3(6)
C19 C20 C21 121.1(6)
C16 C21 C20 117.2(6)
C16 C21 C25 123.0(5)
C20 C21 C25 119.7(6)
C17 C22 C24 113.0(5)
C17 C22 C23 110.6(6)
C24 C22 C23 109.5(6)
C27 C25 C21 114.9(6)
C27 C25 C26 109.8(7)
C21 C25 C26 111.0(6)
C29 C28 C33 116.9(5)
C29 C28 Pd1 129.4(4)
C33 C28 Pd1 113.2(4)
C28 C29 C30 121.3(6)
C31 C30 C29 120.5(7)
C30 C31 C32 119.2(7)
C31 C32 C33 120.4(7)
C32 C33 C28 121.5(7)
C32 C33 C34 121.5(6)
C28 C33 C34 116.9(5)
N3 C34 C33 108.6(5)

loop_
_geom_bond_atom_site_label_1
_geom_bond_atom_site_label_2
_geom_bond_distance
Pd1 C1 1.996(4)
Pd1 C28 2.003(5)
Pd1 N3 2.133(5)
Pd1 Cl1 2.3965(15)
N1 C1 1.360(6)
N1 C2 1.389(6)
N1 C4 1.447(6)
N2 C1 1.359(6)
N2 C3 1.396(6)
N2 C16 1.449(6)
N3 C35 1.469(9)
N3 C34 1.482(8)
N3 C36 1.489(10)
C2 C3 1.331(6)
C4 C9 1.384(7)
C4 C5 1.406(7)
C5 C6 1.379(8)
C5 C10 1.498(8)
C6 C7 1.342(11)
C7 C8 1.377(11)
C8 C9 1.402(10)
C9 C13 1.520(10)
C10 C12 1.530(8)
C10 C11 1.534(8)
C13 C15 1.496(10)
C13 C14 1.545(12)
C16 C21 1.382(7)
C16 C17 1.403(7)
C17 C18 1.395(7)
C17 C22 1.509(8)
C18 C19 1.351(9)
C19 C20 1.360(9)
C20 C21 1.396(8)
C21 C25 1.516(8)
C22 C24 1.544(9)
C22 C23 1.545(9)
C25 C27 1.513(8)
C25 C26 1.518(10)
C28 C29 1.364(7)
C28 C33 1.390(8)
C29 C30 1.403(8)
C30 C31 1.351(10)
C31 C32 1.365(11)
C32 C33 1.380(10)
C33 C34 1.508(9)
